data_4315526
loop_
_publ_author_name
'Keith Izod'
'John Stewart'
'Ewan R. Clark'
'William Clegg'
'Ross W. Harrington'

_publ_section_title
;
 Germanium(II) and Tin(II) Complexes of a Sterically Demanding Phosphanide
 Ligand
;
_journal_name_full 'Inorganic Chemistry'
_journal_page_first 4698
_journal_page_last 4707
_journal_paper_doi 10.1021/ic1003534
_journal_volume 49
_journal_year 2010
_chemical_formula_moiety 'C38 H80 N4 Na2 P2 Si4'
_chemical_formula_sum 'C38 H80 N4 Na2 P2 Si4'
_chemical_formula_weight 813.34
_chemical_name_systematic
;
 ?
;
_space_group_IT_number 2
_symmetry_cell_setting triclinic
_symmetry_space_group_name_Hall '-P 1'
_symmetry_space_group_name_H-M 'P -1'
_atom_sites_solution_hydrogens geom
_atom_sites_solution_primary direct
_atom_sites_solution_secondary difmap
_audit_creation_method SHELXL-97
_cell_angle_alpha 93.371(2)
_cell_angle_beta 100.996(2)
_cell_angle_gamma 111.007(2)
_cell_formula_units_Z 2
_cell_length_a 11.8928(12)
_cell_length_b 13.3060(13)
_cell_length_c 17.8681(18)
_cell_measurement_reflns_used 6192
_cell_measurement_temperature 160(2)
_cell_measurement_theta_max 28.27
_cell_measurement_theta_min 2.40
_cell_volume 2566.1(4)
_computing_cell_refinement 'Bruker SAINT'
_computing_data_collection 'Bruker SMART'
_computing_data_reduction 'Bruker SAINT'
_computing_molecular_graphics 'Bruker SHELXTL'
_computing_publication_material 'Bruker SHELXTL and local programs'
_computing_structure_refinement 'Bruker SHELXTL'
_computing_structure_solution 'Bruker SHELXTL'
_diffrn_ambient_temperature 160(2)
_diffrn_measured_fraction_theta_full 0.988
_diffrn_measured_fraction_theta_max 0.936
_diffrn_measurement_device_type 'Bruker SMART 1K CCD diffractometer'
_diffrn_measurement_method 'thin-slice \w scans'
_diffrn_radiation_monochromator graphite
_diffrn_radiation_source 'sealed tube'
_diffrn_radiation_type MoK\a
_diffrn_radiation_wavelength 0.71073
_diffrn_reflns_av_R_equivalents 0.0222
_diffrn_reflns_av_sigmaI/netI 0.0355
_diffrn_reflns_limit_h_max 15
_diffrn_reflns_limit_h_min -15
_diffrn_reflns_limit_k_max 17
_diffrn_reflns_limit_k_min -17
_diffrn_reflns_limit_l_max 23
_diffrn_reflns_limit_l_min -23
_diffrn_reflns_number 22965
_diffrn_reflns_theta_full 26.00
_diffrn_reflns_theta_max 28.30
_diffrn_reflns_theta_min 1.66
_diffrn_standards_number 0
_exptl_absorpt_coefficient_mu 0.223
_exptl_absorpt_correction_T_max 0.916
_exptl_absorpt_correction_T_min 0.906
_exptl_absorpt_correction_type multi-scan
_exptl_absorpt_process_details SADABS
_exptl_crystal_colour yellow
_exptl_crystal_density_diffrn 1.053
_exptl_crystal_density_method 'not measured'
_exptl_crystal_description block
_exptl_crystal_F_000 888
_exptl_crystal_size_max 0.45
_exptl_crystal_size_mid 0.40
_exptl_crystal_size_min 0.40
_refine_diff_density_max 0.387
_refine_diff_density_min -0.409
_refine_diff_density_rms 0.048
_refine_ls_extinction_method none
_refine_ls_goodness_of_fit_ref 1.077
_refine_ls_hydrogen_treatment constr
_refine_ls_matrix_type full
_refine_ls_number_parameters 471
_refine_ls_number_reflns 11925
_refine_ls_number_restraints 0
_refine_ls_restrained_S_all 1.077
_refine_ls_R_factor_all 0.0660
_refine_ls_R_factor_gt 0.0476
_refine_ls_shift/su_max 0.000
_refine_ls_shift/su_mean 0.000
_refine_ls_structure_factor_coef Fsqd
_refine_ls_weighting_details 'calc w=1/[\s^2^(Fo^2^)+(0.0469P)^2^+1.0703P] where P=(Fo^2^+2Fc^2^)/3'
_refine_ls_weighting_scheme calc
_refine_ls_wR_factor_gt 0.1091
_refine_ls_wR_factor_ref 0.1180
_reflns_number_gt 9215
_reflns_number_total 11925
_reflns_threshold_expression I>2\s(I)
_cod_data_source_file ic1003534_si_001_2.cif
_cod_data_source_block ki276_compound_16(tmeda)
_cod_database_code 4315526

loop_
_symmetry_equiv_pos_as_xyz
'x, y, z'
'-x, -y, -z'

loop_
_atom_site_label
_atom_site_type_symbol
_atom_site_fract_x
_atom_site_fract_y
_atom_site_fract_z
_atom_site_U_iso_or_equiv
_atom_site_adp_type
_atom_site_occupancy
_atom_site_symmetry_multiplicity
_atom_site_calc_flag
_atom_site_refinement_flags
_atom_site_disorder_assembly
_atom_site_disorder_group
Si1 Si 0.69923(6) -0.00847(5) 0.32033(4) 0.04556(16) Uani 1 1 d . . .
Si2 Si 0.77069(5) 0.20234(5) 0.44703(3) 0.03516(13) Uani 1 1 d . . .
Si3 Si 0.26392(5) 0.52691(4) 0.20063(3) 0.03647(14) Uani 1 1 d . . .
Si4 Si 0.22302(5) 0.34025(5) 0.06266(3) 0.03218(13) Uani 1 1 d . . .
Na1 Na 0.36174(7) 0.11444(6) 0.20566(4) 0.03311(17) Uani 1 1 d . . .
Na2 Na 0.61603(6) 0.40645(6) 0.29678(4) 0.03349(17) Uani 1 1 d . . .
P1 P 0.62829(4) 0.18971(4) 0.28180(3) 0.02642(11) Uani 1 1 d . . .
P2 P 0.35079(4) 0.33299(4) 0.22686(3) 0.02482(10) Uani 1 1 d . . .
N1 N 0.17515(18) -0.04571(14) 0.21079(11) 0.0475(5) Uani 1 1 d . . .
N2 N 0.31470(16) -0.01094(15) 0.08297(10) 0.0429(4) Uani 1 1 d . . .
N3 N 0.68125(15) 0.54792(14) 0.41105(9) 0.0375(4) Uani 1 1 d . . .
N4 N 0.78715(17) 0.56114(14) 0.26957(11) 0.0459(5) Uani 1 1 d . . .
C1 C 0.73993(16) 0.14106(14) 0.34434(10) 0.0283(4) Uani 1 1 d . . .
H1A H 0.8200 0.1760 0.3287 0.034 Uiso 1 1 calc R . .
C2 C 0.69679(16) 0.23082(14) 0.20056(10) 0.0250(3) Uani 1 1 d . . .
C3 C 0.81153(16) 0.23240(15) 0.18964(10) 0.0300(4) Uani 1 1 d . . .
H3A H 0.8595 0.2063 0.2264 0.036 Uiso 1 1 calc R . .
C4 C 0.85609(18) 0.27127(16) 0.12633(11) 0.0346(4) Uani 1 1 d . . .
H4A H 0.9343 0.2719 0.1211 0.042 Uiso 1 1 calc R . .
C5 C 0.78982(19) 0.30892(16) 0.07107(11) 0.0358(4) Uani 1 1 d . . .
H5A H 0.8217 0.3358 0.0282 0.043 Uiso 1 1 calc R . .
C6 C 0.67535(18) 0.30679(16) 0.07934(11) 0.0338(4) Uani 1 1 d . . .
H6A H 0.6277 0.3319 0.0416 0.041 Uiso 1 1 calc R . .
C7 C 0.63029(17) 0.26834(15) 0.14215(10) 0.0295(4) Uani 1 1 d . . .
H7A H 0.5513 0.2671 0.1462 0.035 Uiso 1 1 calc R . .
C8 C 0.5453(3) -0.0851(2) 0.34087(19) 0.0908(12) Uani 1 1 d . . .
H8A H 0.4825 -0.0630 0.3104 0.136 Uiso 1 1 calc R . .
H8B H 0.5491 -0.0693 0.3958 0.136 Uiso 1 1 calc R . .
H8C H 0.5234 -0.1633 0.3272 0.136 Uiso 1 1 calc R . .
C9 C 0.8177(4) -0.0556(2) 0.37650(18) 0.0940(12) Uani 1 1 d . . .
H9A H 0.9004 -0.0094 0.3714 0.141 Uiso 1 1 calc R . .
H9B H 0.8000 -0.1311 0.3564 0.141 Uiso 1 1 calc R . .
H9C H 0.8142 -0.0508 0.4309 0.141 Uiso 1 1 calc R . .
C10 C 0.6974(2) -0.04522(19) 0.21744(13) 0.0499(6) Uani 1 1 d . . .
H10A H 0.6522 -0.0093 0.1846 0.075 Uiso 1 1 calc R . .
H10B H 0.6567 -0.1242 0.2031 0.075 Uiso 1 1 calc R . .
H10C H 0.7825 -0.0214 0.2107 0.075 Uiso 1 1 calc R . .
C11 C 0.6255(2) 0.1885(2) 0.47868(14) 0.0596(7) Uani 1 1 d . . .
H11A H 0.5718 0.1114 0.4720 0.089 Uiso 1 1 calc R . .
H11B H 0.5825 0.2277 0.4476 0.089 Uiso 1 1 calc R . .
H11C H 0.6461 0.2190 0.5331 0.089 Uiso 1 1 calc R . .
C12 C 0.8726(2) 0.34905(18) 0.45587(14) 0.0521(6) Uani 1 1 d . . .
H12A H 0.8316 0.3852 0.4203 0.078 Uiso 1 1 calc R . .
H12B H 0.9511 0.3550 0.4432 0.078 Uiso 1 1 calc R . .
H12C H 0.8884 0.3838 0.5087 0.078 Uiso 1 1 calc R . .
C13 C 0.8590(2) 0.1435(2) 0.51801(13) 0.0531(6) Uani 1 1 d . . .
H13A H 0.8067 0.0684 0.5208 0.080 Uiso 1 1 calc R . .
H13B H 0.8830 0.1868 0.5689 0.080 Uiso 1 1 calc R . .
H13C H 0.9333 0.1446 0.5014 0.080 Uiso 1 1 calc R . .
C14 C 0.23707(15) 0.38206(14) 0.16686(10) 0.0258(4) Uani 1 1 d . . .
H14A H 0.1551 0.3381 0.1772 0.031 Uiso 1 1 calc R . .
C15 C 0.27648(15) 0.27531(13) 0.30259(9) 0.0236(3) Uani 1 1 d . . .
C16 C 0.15792(16) 0.26486(15) 0.31143(10) 0.0295(4) Uani 1 1 d . . .
H16A H 0.1110 0.2949 0.2773 0.035 Uiso 1 1 calc R . .
C17 C 0.10791(18) 0.21162(17) 0.36887(11) 0.0355(4) Uani 1 1 d . . .
H17A H 0.0272 0.2055 0.3727 0.043 Uiso 1 1 calc R . .
C18 C 0.17213(19) 0.16740(17) 0.42039(11) 0.0362(4) Uani 1 1 d . . .
H18A H 0.1363 0.1300 0.4589 0.043 Uiso 1 1 calc R . .
C19 C 0.29086(18) 0.17890(16) 0.41450(11) 0.0348(4) Uani 1 1 d . . .
H19A H 0.3375 0.1501 0.4500 0.042 Uiso 1 1 calc R . .
C20 C 0.34161(17) 0.23176(15) 0.35758(10) 0.0290(4) Uani 1 1 d . . .
H20A H 0.4233 0.2391 0.3553 0.035 Uiso 1 1 calc R . .
C21 C 0.4128(2) 0.6198(2) 0.18123(16) 0.0630(7) Uani 1 1 d . . .
H21A H 0.4798 0.5968 0.2041 0.094 Uiso 1 1 calc R . .
H21B H 0.4310 0.6943 0.2039 0.094 Uiso 1 1 calc R . .
H21C H 0.4056 0.6168 0.1255 0.094 Uiso 1 1 calc R . .
C22 C 0.2662(2) 0.54821(19) 0.30550(12) 0.0482(5) Uani 1 1 d . . .
H22A H 0.1817 0.5165 0.3130 0.072 Uiso 1 1 calc R . .
H22B H 0.3011 0.6263 0.3243 0.072 Uiso 1 1 calc R . .
H22C H 0.3171 0.5131 0.3342 0.072 Uiso 1 1 calc R . .
C23 C 0.1361(2) 0.5683(2) 0.15095(14) 0.0549(6) Uani 1 1 d . . .
H23A H 0.0559 0.5100 0.1483 0.082 Uiso 1 1 calc R . .
H23B H 0.1457 0.5817 0.0987 0.082 Uiso 1 1 calc R . .
H23C H 0.1400 0.6348 0.1800 0.082 Uiso 1 1 calc R . .
C24 C 0.3762(2) 0.3782(3) 0.03686(14) 0.0592(7) Uani 1 1 d . . .
H24A H 0.4289 0.3503 0.0715 0.089 Uiso 1 1 calc R . .
H24B H 0.4157 0.4575 0.0418 0.089 Uiso 1 1 calc R . .
H24C H 0.3646 0.3467 -0.0164 0.089 Uiso 1 1 calc R . .
C25 C 0.1384(2) 0.18934(19) 0.04133(13) 0.0518(6) Uani 1 1 d . . .
H25A H 0.1849 0.1537 0.0735 0.078 Uiso 1 1 calc R . .
H25B H 0.1297 0.1653 -0.0131 0.078 Uiso 1 1 calc R . .
H25C H 0.0562 0.1701 0.0525 0.078 Uiso 1 1 calc R . .
C26 C 0.1268(2) 0.3984(2) -0.00282(12) 0.0460(5) Uani 1 1 d . . .
H26A H 0.1741 0.4758 -0.0025 0.069 Uiso 1 1 calc R . .
H26B H 0.0514 0.3897 0.0151 0.069 Uiso 1 1 calc R . .
H26C H 0.1047 0.3601 -0.0553 0.069 Uiso 1 1 calc R . .
C27 C 0.1794(3) -0.0887(3) 0.28497(16) 0.0834(10) Uani 1 1 d . . .
H27A H 0.2533 -0.1063 0.2983 0.125 Uiso 1 1 calc R . .
H27B H 0.1054 -0.1544 0.2808 0.125 Uiso 1 1 calc R . .
H27C H 0.1822 -0.0338 0.3251 0.125 Uiso 1 1 calc R . .
C28 C 0.0708(3) -0.0118(2) 0.19490(18) 0.0695(8) Uani 1 1 d . . .
H28A H 0.0803 0.0443 0.2363 0.104 Uiso 1 1 calc R . .
H28B H -0.0059 -0.0744 0.1918 0.104 Uiso 1 1 calc R . .
H28C H 0.0675 0.0176 0.1459 0.104 Uiso 1 1 calc R . .
C29 C 0.1633(2) -0.13054(17) 0.15017(14) 0.0522(6) Uani 1 1 d . . .
H29A H 0.0782 -0.1861 0.1395 0.063 Uiso 1 1 calc R . .
H29B H 0.2209 -0.1664 0.1695 0.063 Uiso 1 1 calc R . .
C30 C 0.1891(2) -0.09063(19) 0.07619(13) 0.0484(6) Uani 1 1 d . . .
H30A H 0.1750 -0.1538 0.0383 0.058 Uiso 1 1 calc R . .
H30B H 0.1293 -0.0574 0.0557 0.058 Uiso 1 1 calc R . .
C31 C 0.3254(3) 0.0270(2) 0.00824(15) 0.0651(7) Uani 1 1 d . . .
H31A H 0.4073 0.0840 0.0132 0.098 Uiso 1 1 calc R . .
H31B H 0.2615 0.0563 -0.0088 0.098 Uiso 1 1 calc R . .
H31C H 0.3146 -0.0339 -0.0297 0.098 Uiso 1 1 calc R . .
C32 C 0.4084(2) -0.0570(2) 0.10415(15) 0.0609(7) Uani 1 1 d . . .
H32A H 0.4067 -0.0800 0.1552 0.091 Uiso 1 1 calc R . .
H32B H 0.4902 -0.0022 0.1053 0.091 Uiso 1 1 calc R . .
H32C H 0.3915 -0.1200 0.0662 0.091 Uiso 1 1 calc R . .
C33 C 0.6908(3) 0.5181(2) 0.48923(13) 0.0552(6) Uani 1 1 d . . .
H33A H 0.7594 0.4932 0.5019 0.083 Uiso 1 1 calc R . .
H33B H 0.6134 0.4597 0.4919 0.083 Uiso 1 1 calc R . .
H33C H 0.7058 0.5816 0.5261 0.083 Uiso 1 1 calc R . .
C34 C 0.5830(2) 0.5902(2) 0.39668(14) 0.0585(7) Uani 1 1 d . . .
H34A H 0.5730 0.6095 0.3444 0.088 Uiso 1 1 calc R . .
H34B H 0.6045 0.6549 0.4340 0.088 Uiso 1 1 calc R . .
H34C H 0.5054 0.5346 0.4020 0.088 Uiso 1 1 calc R . .
C35 C 0.79993(19) 0.62930(18) 0.40561(12) 0.0412(5) Uani 1 1 d . . .
H35A H 0.8664 0.6028 0.4252 0.049 Uiso 1 1 calc R . .
H35B H 0.8161 0.6971 0.4392 0.049 Uiso 1 1 calc R . .
C36 C 0.8056(2) 0.65481(17) 0.32505(13) 0.0456(5) Uani 1 1 d . . .
H36A H 0.7416 0.6845 0.3065 0.055 Uiso 1 1 calc R . .
H36B H 0.8872 0.7121 0.3266 0.055 Uiso 1 1 calc R . .
C37 C 0.7644(3) 0.5895(2) 0.19136(15) 0.0745(9) Uani 1 1 d . . .
H37A H 0.7523 0.5277 0.1538 0.112 Uiso 1 1 calc R . .
H37B H 0.8356 0.6525 0.1860 0.112 Uiso 1 1 calc R . .
H37C H 0.6902 0.6072 0.1821 0.112 Uiso 1 1 calc R . .
C38 C 0.8952(3) 0.5316(2) 0.28191(19) 0.0700(8) Uani 1 1 d . . .
H38A H 0.9119 0.5140 0.3344 0.105 Uiso 1 1 calc R . .
H38B H 0.9669 0.5927 0.2749 0.105 Uiso 1 1 calc R . .
H38C H 0.8796 0.4682 0.2448 0.105 Uiso 1 1 calc R . .

loop_
_atom_site_aniso_label
_atom_site_aniso_U_11
_atom_site_aniso_U_22
_atom_site_aniso_U_33
_atom_site_aniso_U_23
_atom_site_aniso_U_13
_atom_site_aniso_U_12
Si1 0.0618(4) 0.0291(3) 0.0397(3) 0.0073(2) 0.0052(3) 0.0129(3)
Si2 0.0310(3) 0.0465(3) 0.0267(3) 0.0048(2) 0.0026(2) 0.0151(2)
Si3 0.0436(3) 0.0303(3) 0.0353(3) 0.0070(2) 0.0047(2) 0.0155(2)
Si4 0.0290(3) 0.0454(3) 0.0237(3) 0.0073(2) 0.0042(2) 0.0164(2)
Na1 0.0286(4) 0.0282(4) 0.0349(4) -0.0025(3) 0.0056(3) 0.0037(3)
Na2 0.0273(4) 0.0291(4) 0.0362(4) 0.0000(3) 0.0060(3) 0.0028(3)
P1 0.0216(2) 0.0322(2) 0.0244(2) 0.00588(18) 0.00555(17) 0.00854(18)
P2 0.0214(2) 0.0301(2) 0.0230(2) 0.00653(18) 0.00433(17) 0.00974(18)
N1 0.0510(11) 0.0344(10) 0.0434(10) -0.0041(8) 0.0199(9) -0.0030(8)
N2 0.0332(9) 0.0535(11) 0.0375(9) -0.0099(8) 0.0080(7) 0.0136(8)
N3 0.0343(9) 0.0439(10) 0.0316(9) -0.0012(7) 0.0104(7) 0.0110(8)
N4 0.0538(11) 0.0326(9) 0.0452(10) -0.0047(8) 0.0286(9) 0.0019(8)
C1 0.0267(9) 0.0290(9) 0.0272(9) 0.0061(7) 0.0041(7) 0.0089(7)
C2 0.0257(8) 0.0233(8) 0.0235(8) 0.0006(7) 0.0062(7) 0.0065(7)
C3 0.0266(9) 0.0329(10) 0.0297(9) 0.0029(8) 0.0062(7) 0.0107(8)
C4 0.0315(10) 0.0378(11) 0.0368(10) 0.0024(8) 0.0153(8) 0.0123(8)
C5 0.0451(11) 0.0348(10) 0.0325(10) 0.0073(8) 0.0206(9) 0.0146(9)
C6 0.0420(11) 0.0369(10) 0.0275(9) 0.0092(8) 0.0100(8) 0.0190(9)
C7 0.0266(9) 0.0329(10) 0.0301(9) 0.0050(8) 0.0072(7) 0.0119(8)
C8 0.113(3) 0.0455(16) 0.085(2) 0.0027(15) 0.048(2) -0.0163(16)
C9 0.158(3) 0.0529(17) 0.069(2) 0.0033(14) -0.025(2) 0.064(2)
C10 0.0568(14) 0.0418(13) 0.0487(13) -0.0020(10) 0.0052(11) 0.0205(11)
C11 0.0486(14) 0.099(2) 0.0376(12) 0.0108(13) 0.0161(11) 0.0316(14)
C12 0.0494(13) 0.0451(13) 0.0526(14) -0.0070(11) -0.0076(11) 0.0186(11)
C13 0.0548(14) 0.0671(16) 0.0352(12) 0.0120(11) -0.0012(10) 0.0255(12)
C14 0.0219(8) 0.0306(9) 0.0258(9) 0.0090(7) 0.0046(7) 0.0103(7)
C15 0.0249(8) 0.0230(8) 0.0220(8) 0.0008(6) 0.0043(7) 0.0089(7)
C16 0.0293(9) 0.0362(10) 0.0274(9) 0.0074(8) 0.0059(7) 0.0174(8)
C17 0.0316(10) 0.0466(12) 0.0344(10) 0.0079(9) 0.0136(8) 0.0184(9)
C18 0.0446(11) 0.0439(11) 0.0288(10) 0.0133(8) 0.0174(9) 0.0210(9)
C19 0.0408(11) 0.0438(11) 0.0286(9) 0.0123(8) 0.0086(8) 0.0246(9)
C20 0.0281(9) 0.0350(10) 0.0276(9) 0.0064(7) 0.0064(7) 0.0158(8)
C21 0.0663(17) 0.0403(13) 0.0650(17) 0.0091(12) 0.0145(14) -0.0005(12)
C22 0.0631(15) 0.0465(13) 0.0391(12) -0.0007(10) 0.0062(11) 0.0291(12)
C23 0.0748(17) 0.0521(14) 0.0507(14) 0.0118(11) 0.0065(12) 0.0423(13)
C24 0.0432(13) 0.103(2) 0.0422(13) 0.0218(13) 0.0204(11) 0.0327(14)
C25 0.0570(14) 0.0481(13) 0.0422(13) -0.0089(10) -0.0100(11) 0.0233(11)
C26 0.0475(12) 0.0666(15) 0.0300(11) 0.0169(10) 0.0052(9) 0.0288(12)
C27 0.093(2) 0.073(2) 0.0549(17) 0.0142(15) 0.0268(16) -0.0095(17)
C28 0.0634(17) 0.0547(16) 0.089(2) -0.0060(14) 0.0421(16) 0.0107(13)
C29 0.0517(13) 0.0283(11) 0.0643(16) -0.0094(10) 0.0172(12) 0.0012(10)
C30 0.0359(11) 0.0500(13) 0.0469(13) -0.0220(10) 0.0058(10) 0.0081(10)
C31 0.0634(17) 0.088(2) 0.0479(14) 0.0008(14) 0.0218(13) 0.0296(15)
C32 0.0458(14) 0.0791(19) 0.0569(16) -0.0115(13) 0.0046(12) 0.0292(13)
C33 0.0733(17) 0.0605(16) 0.0411(13) 0.0089(11) 0.0240(12) 0.0303(14)
C34 0.0434(13) 0.088(2) 0.0451(13) -0.0040(13) 0.0071(11) 0.0297(13)
C35 0.0337(10) 0.0426(12) 0.0376(11) -0.0094(9) 0.0061(9) 0.0061(9)
C36 0.0506(13) 0.0315(11) 0.0469(13) -0.0050(9) 0.0217(10) 0.0024(9)
C37 0.104(2) 0.0586(17) 0.0476(15) 0.0026(13) 0.0381(16) 0.0058(16)
C38 0.0639(17) 0.0504(15) 0.102(2) -0.0010(15) 0.0502(17) 0.0147(13)

loop_
_atom_type_symbol
_atom_type_description
_atom_type_scat_dispersion_real
_atom_type_scat_dispersion_imag
_atom_type_scat_source
C C 0.0033 0.0016 'International Tables Vol C Tables 4.2.6.8 and 6.1.1.4'
H H 0.0000 0.0000 'International Tables Vol C Tables 4.2.6.8 and 6.1.1.4'
N N 0.0061 0.0033 'International Tables Vol C Tables 4.2.6.8 and 6.1.1.4'
Na Na 0.0362 0.0249 'International Tables Vol C Tables 4.2.6.8 and 6.1.1.4'
Si Si 0.0817 0.0704 'International Tables Vol C Tables 4.2.6.8 and 6.1.1.4'
P P 0.1023 0.0942 'International Tables Vol C Tables 4.2.6.8 and 6.1.1.4'

loop_
_geom_angle_atom_site_label_1
_geom_angle_atom_site_label_2
_geom_angle_atom_site_label_3
_geom_angle
_geom_angle_site_symmetry_1
_geom_angle_site_symmetry_3
_geom_angle_publ_flag
C1 Si1 C8 109.65(12) . . ?
C1 Si1 C9 112.32(11) . . ?
C1 Si1 C10 111.33(9) . . ?
C8 Si1 C9 108.93(17) . . ?
C8 Si1 C10 110.22(13) . . ?
C9 Si1 C10 104.26(13) . . ?
C1 Si2 C11 112.51(10) . . ?
C1 Si2 C12 107.61(10) . . ?
C1 Si2 C13 114.07(10) . . ?
C11 Si2 C12 110.37(13) . . ?
C11 Si2 C13 106.94(11) . . ?
C12 Si2 C13 105.09(11) . . ?
C14 Si3 C21 109.72(11) . . ?
C14 Si3 C22 111.60(9) . . ?
C14 Si3 C23 112.24(10) . . ?
C21 Si3 C22 110.12(12) . . ?
C21 Si3 C23 108.28(12) . . ?
C22 Si3 C23 104.74(11) . . ?
C14 Si4 C24 112.59(10) . . ?
C14 Si4 C25 107.83(10) . . ?
C14 Si4 C26 112.85(9) . . ?
C24 Si4 C25 109.71(13) . . ?
C24 Si4 C26 108.21(11) . . ?
C25 Si4 C26 105.38(11) . . ?
P1 Na2 P2 95.79(2) . . ?
P1 Na2 N3 130.95(5) . . ?
P1 Na2 N4 118.32(5) . . ?
P2 Na2 N3 112.25(5) . . ?
P2 Na2 N4 128.03(6) . . ?
N3 Na2 N4 74.94(6) . . ?
P1 Na1 P2 94.52(2) . . ?
P1 Na1 N1 134.10(6) . . ?
P1 Na1 N2 110.33(5) . . ?
P2 Na1 N1 118.05(6) . . ?
P2 Na1 N2 129.13(5) . . ?
N1 Na1 N2 74.65(6) . . ?
Na1 P1 Na2 84.71(2) . . ?
Na1 P1 C1 140.14(6) . . ?
Na1 P1 C2 100.14(6) . . ?
Na2 P1 C1 127.58(6) . . ?
Na2 P1 C2 85.57(6) . . ?
C1 P1 C2 104.58(8) . . ?
Na1 P2 Na2 84.92(2) . . ?
Na1 P2 C14 126.77(6) . . ?
Na1 P2 C15 81.06(6) . . ?
Na2 P2 C14 140.09(6) . . ?
Na2 P2 C15 104.07(6) . . ?
C14 P2 C15 104.42(8) . . ?
Na1 N1 C27 114.87(15) . . ?
Na1 N1 C28 106.75(15) . . ?
Na1 N1 C29 106.37(13) . . ?
C27 N1 C28 108.8(2) . . ?
C27 N1 C29 109.1(2) . . ?
C28 N1 C29 110.9(2) . . ?
Na1 N2 C30 105.37(12) . . ?
Na1 N2 C31 123.46(16) . . ?
Na1 N2 C32 99.08(13) . . ?
C30 N2 C31 109.05(18) . . ?
C30 N2 C32 112.4(2) . . ?
C31 N2 C32 107.21(19) . . ?
Na2 N3 C33 120.70(14) . . ?
Na2 N3 C34 101.36(13) . . ?
Na2 N3 C35 106.35(11) . . ?
C33 N3 C34 107.34(17) . . ?
C33 N3 C35 109.39(17) . . ?
C34 N3 C35 111.43(19) . . ?
Na2 N4 C36 106.15(12) . . ?
Na2 N4 C37 114.87(15) . . ?
Na2 N4 C38 106.70(14) . . ?
C36 N4 C37 108.73(19) . . ?
C36 N4 C38 111.3(2) . . ?
C37 N4 C38 109.1(2) . . ?
Si1 C1 Si2 119.87(9) . . ?
Si1 C1 P1 112.04(9) . . ?
Si1 C1 H1A 104.7 . . ?
Si2 C1 P1 109.43(9) . . ?
Si2 C1 H1A 104.7 . . ?
P1 C1 H1A 104.7 . . ?
P1 C2 C3 127.31(14) . . ?
P1 C2 C7 117.22(13) . . ?
C3 C2 C7 115.45(16) . . ?
C2 C3 H3A 119.3 . . ?
C2 C3 C4 121.42(17) . . ?
H3A C3 C4 119.3 . . ?
C3 C4 H4A 119.2 . . ?
C3 C4 C5 121.65(18) . . ?
H4A C4 C5 119.2 . . ?
C4 C5 H5A 120.8 . . ?
C4 C5 C6 118.46(17) . . ?
H5A C5 C6 120.8 . . ?
C5 C6 H6A 119.8 . . ?
C5 C6 C7 120.31(18) . . ?
H6A C6 C7 119.8 . . ?
C2 C7 C6 122.70(17) . . ?
C2 C7 H7A 118.7 . . ?
C6 C7 H7A 118.7 . . ?
Si1 C8 H8A 109.5 . . ?
Si1 C8 H8B 109.5 . . ?
Si1 C8 H8C 109.5 . . ?
H8A C8 H8B 109.5 . . ?
H8A C8 H8C 109.5 . . ?
H8B C8 H8C 109.5 . . ?
Si1 C9 H9A 109.5 . . ?
Si1 C9 H9B 109.5 . . ?
Si1 C9 H9C 109.5 . . ?
H9A C9 H9B 109.5 . . ?
H9A C9 H9C 109.5 . . ?
H9B C9 H9C 109.5 . . ?
Si1 C10 H10A 109.5 . . ?
Si1 C10 H10B 109.5 . . ?
Si1 C10 H10C 109.5 . . ?
H10A C10 H10B 109.5 . . ?
H10A C10 H10C 109.5 . . ?
H10B C10 H10C 109.5 . . ?
Si2 C11 H11A 109.5 . . ?
Si2 C11 H11B 109.5 . . ?
Si2 C11 H11C 109.5 . . ?
H11A C11 H11B 109.5 . . ?
H11A C11 H11C 109.5 . . ?
H11B C11 H11C 109.5 . . ?
Si2 C12 H12A 109.5 . . ?
Si2 C12 H12B 109.5 . . ?
Si2 C12 H12C 109.5 . . ?
H12A C12 H12B 109.5 . . ?
H12A C12 H12C 109.5 . . ?
H12B C12 H12C 109.5 . . ?
Si2 C13 H13A 109.5 . . ?
Si2 C13 H13B 109.5 . . ?
Si2 C13 H13C 109.5 . . ?
H13A C13 H13B 109.5 . . ?
H13A C13 H13C 109.5 . . ?
H13B C13 H13C 109.5 . . ?
Si3 C14 Si4 119.07(9) . . ?
Si3 C14 P2 112.52(9) . . ?
Si3 C14 H14A 105.0 . . ?
Si4 C14 P2 109.00(9) . . ?
Si4 C14 H14A 105.0 . . ?
P2 C14 H14A 105.0 . . ?
P2 C15 C16 127.19(13) . . ?
P2 C15 C20 117.26(13) . . ?
C16 C15 C20 115.49(15) . . ?
C15 C16 H16A 119.2 . . ?
C15 C16 C17 121.52(17) . . ?
H16A C16 C17 119.2 . . ?
C16 C17 H17A 119.1 . . ?
C16 C17 C18 121.74(18) . . ?
H17A C17 C18 119.1 . . ?
C17 C18 H18A 120.9 . . ?
C17 C18 C19 118.16(17) . . ?
H18A C18 C19 120.9 . . ?
C18 C19 H19A 119.7 . . ?
C18 C19 C20 120.61(17) . . ?
H19A C19 C20 119.7 . . ?
C15 C20 C19 122.44(17) . . ?
C15 C20 H20A 118.8 . . ?
C19 C20 H20A 118.8 . . ?
Si3 C21 H21A 109.5 . . ?
Si3 C21 H21B 109.5 . . ?
Si3 C21 H21C 109.5 . . ?
H21A C21 H21B 109.5 . . ?
H21A C21 H21C 109.5 . . ?
H21B C21 H21C 109.5 . . ?
Si3 C22 H22A 109.5 . . ?
Si3 C22 H22B 109.5 . . ?
Si3 C22 H22C 109.5 . . ?
H22A C22 H22B 109.5 . . ?
H22A C22 H22C 109.5 . . ?
H22B C22 H22C 109.5 . . ?
Si3 C23 H23A 109.5 . . ?
Si3 C23 H23B 109.5 . . ?
Si3 C23 H23C 109.5 . . ?
H23A C23 H23B 109.5 . . ?
H23A C23 H23C 109.5 . . ?
H23B C23 H23C 109.5 . . ?
Si4 C24 H24A 109.5 . . ?
Si4 C24 H24B 109.5 . . ?
Si4 C24 H24C 109.5 . . ?
H24A C24 H24B 109.5 . . ?
H24A C24 H24C 109.5 . . ?
H24B C24 H24C 109.5 . . ?
Si4 C25 H25A 109.5 . . ?
Si4 C25 H25B 109.5 . . ?
Si4 C25 H25C 109.5 . . ?
H25A C25 H25B 109.5 . . ?
H25A C25 H25C 109.5 . . ?
H25B C25 H25C 109.5 . . ?
Si4 C26 H26A 109.5 . . ?
Si4 C26 H26B 109.5 . . ?
Si4 C26 H26C 109.5 . . ?
H26A C26 H26B 109.5 . . ?
H26A C26 H26C 109.5 . . ?
H26B C26 H26C 109.5 . . ?
N1 C27 H27A 109.5 . . ?
N1 C27 H27B 109.5 . . ?
N1 C27 H27C 109.5 . . ?
H27A C27 H27B 109.5 . . ?
H27A C27 H27C 109.5 . . ?
H27B C27 H27C 109.5 . . ?
N1 C28 H28A 109.5 . . ?
N1 C28 H28B 109.5 . . ?
N1 C28 H28C 109.5 . . ?
H28A C28 H28B 109.5 . . ?
H28A C28 H28C 109.5 . . ?
H28B C28 H28C 109.5 . . ?
N1 C29 H29A 108.6 . . ?
N1 C29 H29B 108.6 . . ?
N1 C29 C30 114.59(19) . . ?
H29A C29 H29B 107.6 . . ?
H29A C29 C30 108.6 . . ?
H29B C29 C30 108.6 . . ?
N2 C30 C29 114.44(18) . . ?
N2 C30 H30A 108.6 . . ?
N2 C30 H30B 108.6 . . ?
C29 C30 H30A 108.6 . . ?
C29 C30 H30B 108.6 . . ?
H30A C30 H30B 107.6 . . ?
N2 C31 H31A 109.5 . . ?
N2 C31 H31B 109.5 . . ?
N2 C31 H31C 109.5 . . ?
H31A C31 H31B 109.5 . . ?
H31A C31 H31C 109.5 . . ?
H31B C31 H31C 109.5 . . ?
N2 C32 H32A 109.5 . . ?
N2 C32 H32B 109.5 . . ?
N2 C32 H32C 109.5 . . ?
H32A C32 H32B 109.5 . . ?
H32A C32 H32C 109.5 . . ?
H32B C32 H32C 109.5 . . ?
N3 C33 H33A 109.5 . . ?
N3 C33 H33B 109.5 . . ?
N3 C33 H33C 109.5 . . ?
H33A C33 H33B 109.5 . . ?
H33A C33 H33C 109.5 . . ?
H33B C33 H33C 109.5 . . ?
N3 C34 H34A 109.5 . . ?
N3 C34 H34B 109.5 . . ?
N3 C34 H34C 109.5 . . ?
H34A C34 H34B 109.5 . . ?
H34A C34 H34C 109.5 . . ?
H34B C34 H34C 109.5 . . ?
N3 C35 H35A 108.8 . . ?
N3 C35 H35B 108.8 . . ?
N3 C35 C36 113.72(17) . . ?
H35A C35 H35B 107.7 . . ?
H35A C35 C36 108.8 . . ?
H35B C35 C36 108.8 . . ?
N4 C36 C35 114.35(18) . . ?
N4 C36 H36A 108.7 . . ?
N4 C36 H36B 108.7 . . ?
C35 C36 H36A 108.7 . . ?
C35 C36 H36B 108.7 . . ?
H36A C36 H36B 107.6 . . ?
N4 C37 H37A 109.5 . . ?
N4 C37 H37B 109.5 . . ?
N4 C37 H37C 109.5 . . ?
H37A C37 H37B 109.5 . . ?
H37A C37 H37C 109.5 . . ?
H37B C37 H37C 109.5 . . ?
N4 C38 H38A 109.5 . . ?
N4 C38 H38B 109.5 . . ?
N4 C38 H38C 109.5 . . ?
H38A C38 H38B 109.5 . . ?
H38A C38 H38C 109.5 . . ?
H38B C38 H38C 109.5 . . ?

loop_
_geom_bond_atom_site_label_1
_geom_bond_atom_site_label_2
_geom_bond_distance
_geom_bond_site_symmetry_2
_geom_bond_publ_flag
Si1 C1 1.8727(19) . ?
Si1 C8 1.868(3) . ?
Si1 C9 1.885(3) . ?
Si1 C10 1.868(2) . ?
Si2 C1 1.8760(19) . ?
Si2 C11 1.868(2) . ?
Si2 C12 1.870(2) . ?
Si2 C13 1.877(2) . ?
Si3 C14 1.8785(19) . ?
Si3 C21 1.870(2) . ?
Si3 C22 1.872(2) . ?
Si3 C23 1.884(2) . ?
Si4 C14 1.8701(18) . ?
Si4 C24 1.864(2) . ?
Si4 C25 1.872(2) . ?
Si4 C26 1.873(2) . ?
Na2 P1 2.9386(9) . ?
Na2 P2 2.9341(9) . ?
Na2 N3 2.4921(18) . ?
Na2 N4 2.4712(18) . ?
Na1 P1 2.9701(9) . ?
Na1 P2 2.9627(9) . ?
Na1 N1 2.4868(18) . ?
Na1 N2 2.5169(18) . ?
P1 C1 1.8884(18) . ?
P1 C2 1.8153(17) . ?
P2 C14 1.8887(17) . ?
P2 C15 1.8148(17) . ?
N1 C27 1.473(3) . ?
N1 C28 1.452(3) . ?
N1 C29 1.467(3) . ?
N2 C30 1.466(3) . ?
N2 C31 1.467(3) . ?
N2 C32 1.456(3) . ?
N3 C33 1.469(3) . ?
N3 C34 1.457(3) . ?
N3 C35 1.464(3) . ?
N4 C36 1.470(3) . ?
N4 C37 1.469(3) . ?
N4 C38 1.456(3) . ?
C1 H1A 1.00 . ?
C2 C3 1.408(2) . ?
C2 C7 1.412(2) . ?
C3 H3A 0.950 . ?
C3 C4 1.389(3) . ?
C4 H4A 0.950 . ?
C4 C5 1.375(3) . ?
C5 H5A 0.950 . ?
C5 C6 1.388(3) . ?
C6 H6A 0.950 . ?
C6 C7 1.382(2) . ?
C7 H7A 0.950 . ?
C8 H8A 0.980 . ?
C8 H8B 0.980 . ?
C8 H8C 0.980 . ?
C9 H9A 0.980 . ?
C9 H9B 0.980 . ?
C9 H9C 0.980 . ?
C10 H10A 0.980 . ?
C10 H10B 0.980 . ?
C10 H10C 0.980 . ?
C11 H11A 0.980 . ?
C11 H11B 0.980 . ?
C11 H11C 0.980 . ?
C12 H12A 0.980 . ?
C12 H12B 0.980 . ?
C12 H12C 0.980 . ?
C13 H13A 0.980 . ?
C13 H13B 0.980 . ?
C13 H13C 0.980 . ?
C14 H14A 1.00 . ?
C15 C16 1.407(2) . ?
C15 C20 1.414(2) . ?
C16 H16A 0.950 . ?
C16 C17 1.387(3) . ?
C17 H17A 0.950 . ?
C17 C18 1.377(3) . ?
C18 H18A 0.950 . ?
C18 C19 1.390(3) . ?
C19 H19A 0.950 . ?
C19 C20 1.381(2) . ?
C20 H20A 0.950 . ?
C21 H21A 0.980 . ?
C21 H21B 0.980 . ?
C21 H21C 0.980 . ?
C22 H22A 0.980 . ?
C22 H22B 0.980 . ?
C22 H22C 0.980 . ?
C23 H23A 0.980 . ?
C23 H23B 0.980 . ?
C23 H23C 0.980 . ?
C24 H24A 0.980 . ?
C24 H24B 0.980 . ?
C24 H24C 0.980 . ?
C25 H25A 0.980 . ?
C25 H25B 0.980 . ?
C25 H25C 0.980 . ?
C26 H26A 0.980 . ?
C26 H26B 0.980 . ?
C26 H26C 0.980 . ?
C27 H27A 0.980 . ?
C27 H27B 0.980 . ?
C27 H27C 0.980 . ?
C28 H28A 0.980 . ?
C28 H28B 0.980 . ?
C28 H28C 0.980 . ?
C29 H29A 0.990 . ?
C29 H29B 0.990 . ?
C29 C30 1.498(3) . ?
C30 H30A 0.990 . ?
C30 H30B 0.990 . ?
C31 H31A 0.980 . ?
C31 H31B 0.980 . ?
C31 H31C 0.980 . ?
C32 H32A 0.980 . ?
C32 H32B 0.980 . ?
C32 H32C 0.980 . ?
C33 H33A 0.980 . ?
C33 H33B 0.980 . ?
C33 H33C 0.980 . ?
C34 H34A 0.980 . ?
C34 H34B 0.980 . ?
C34 H34C 0.980 . ?
C35 H35A 0.990 . ?
C35 H35B 0.990 . ?
C35 C36 1.507(3) . ?
C36 H36A 0.990 . ?
C36 H36B 0.990 . ?
C37 H37A 0.980 . ?
C37 H37B 0.980 . ?
C37 H37C 0.980 . ?
C38 H38A 0.980 . ?
C38 H38B 0.980 . ?
C38 H38C 0.980 . ?
